data_1566357
loop_
_publ_author_name
'Richard, D'
'Rendtorff, N M'

_publ_section_title
;
 Kaolin group minerals under pressure: The study of their structural and
 electronic properties by DFT methods
;
_journal_name_full
;
Applied Clay Science
;
_journal_page_first 106444
_journal_page_last 106444
_journal_paper_doi 10.1016/j.clay.2022.106444
_journal_volume 219
_journal_year 2022
_chemical_formula_sum 'Al2 H4 O9 Si2'
_chemical_name_systematic 'Kaolinite K-I'
_space_group_IT_number 1
_space_group_name_Hall 'P 1'
_space_group_name_H-M_alt 'P 1'
_cell_angle_alpha 91.755188
_cell_angle_beta 105.095245
_cell_angle_gamma 89.835754
_cell_formula_units_Z 2
_cell_length_a 5.185369
_cell_length_b 8.997871
_cell_length_c 7.347378
_cell_volume 330.820
_cod_data_source_file K-I-PBE.cif
_cod_data_source_block 0000000
_cod_original_cell_volume 330.819941
_cod_database_code 1566357

loop_
_space_group_symop_id
_space_group_symop_operation_xyz
1 x,y,z

loop_
_atom_site_label
_atom_site_occupancy
_atom_site_fract_x
_atom_site_fract_y
_atom_site_fract_z
_atom_site_U_iso_or_equiv
Al1 1.0 0.298063 0.494202 0.479777 0
Al2 1.0 0.798062 0.994202 0.479777 0
Al3 1.0 0.789694 0.330306 0.476880 0
Al4 1.0 0.289694 0.830306 0.476880 0
Si1 1.0 0.991099 0.336129 0.087287 0
Si2 1.0 0.491099 0.836129 0.087286 0
Si3 1.0 0.504504 0.164778 0.089009 0
Si4 1.0 0.004504 0.664779 0.089009 0
O1 1.0 0.048329 0.351144 0.314307 0
O2 1.0 0.548329 0.851144 0.314307 0
O3 1.0 0.114987 0.662163 0.315714 0
O4 1.0 0.614987 0.162163 0.315714 0
O5 1.0 0.002642 0.497682 -0.008351 0
O6 1.0 0.502642 -0.002318 -0.008351 0
O7 1.0 0.197417 0.224754 0.015054 0
O8 1.0 0.697417 0.724754 0.015054 0
O9 1.0 0.191070 0.766987 -0.007894 0
O10 1.0 0.691070 0.266988 -0.007894 0
O11 1.0 0.048192 0.970956 0.324184 0
O12 1.0 0.548192 0.470956 0.324184 0
O13 1.0 0.958630 0.166644 0.607362 0
O14 1.0 0.458631 0.666644 0.607362 0
O15 1.0 0.033778 0.473765 0.606840 0
O16 1.0 0.533778 0.973765 0.606840 0
O17 1.0 0.034745 0.855905 0.612805 0
O18 1.0 0.534745 0.355906 0.612805 0
H1 1.0 0.143041 0.064865 0.327465 0
H2 1.0 0.643042 0.564865 0.327465 0
H3 1.0 0.058600 0.172258 0.739123 0
H4 1.0 0.558601 0.672258 0.739123 0
H5 1.0 0.043526 0.502225 0.737324 0
H6 1.0 0.543526 0.002225 0.737324 0
H7 1.0 0.545684 0.315536 0.735714 0
H8 1.0 0.045684 0.815536 0.735714 0
